data_7021964
loop_
_publ_author_name
'Zhang, Yu'
'Yuan, Pengfei'
'Zhu, Yanyan'
'Li, Gang'

_publ_section_title
;
 Syntheses, crystal structures and thermal properties of six coordination
 polymers based on 2-(p-methylphenyl)-imidazole dicarboxylate.
;
_journal_issue 41
_journal_name_full 'Dalton transactions (Cambridge, England : 2003)'
_journal_page_first 14776
_journal_page_last 14785
_journal_paper_doi 10.1039/c3dt51747k
_journal_volume 42
_journal_year 2013
_chemical_formula_sum 'C30 H21 N5 O6 Pb'
_chemical_formula_weight 754.71
_chemical_name_systematic
; 
 ? 
;
_space_group_IT_number 15
_symmetry_cell_setting monoclinic
_symmetry_space_group_name_Hall '-C 2yc'
_symmetry_space_group_name_H-M 'C 1 2/c 1'
_atom_sites_solution_hydrogens geom
_atom_sites_solution_primary direct
_atom_sites_solution_secondary difmap
_audit_creation_method SHELXL-97
_cell_angle_alpha 90.00
_cell_angle_beta 97.459(4)
_cell_angle_gamma 90.00
_cell_formula_units_Z 8
_cell_length_a 14.1124(7)
_cell_length_b 21.6432(13)
_cell_length_c 17.9312(8)
_cell_measurement_reflns_used 483
_cell_measurement_temperature 293(2)
_cell_measurement_theta_max 19.63
_cell_measurement_theta_min 2.58
_cell_volume 5430.5(5)
_computing_cell_refinement 'Bruker FRAMBO'
_computing_data_collection 'Bruker FRAMBO'
_computing_data_reduction 'Bruker SAINT'
_computing_molecular_graphics 'Bruker SHELXTL'
_computing_publication_material 'Bruker SHELXTL'
_computing_structure_refinement 'SHELXL-97 (Sheldrick, 1997)'
_computing_structure_solution 'SHELXS-97 (Sheldrick, 1990)'
_diffrn_ambient_temperature 293(2)
_diffrn_measured_fraction_theta_full 0.997
_diffrn_measured_fraction_theta_max 0.997
_diffrn_measurement_device_type 'Bruker APEX-II CCD'
_diffrn_measurement_method '\f and \w '
_diffrn_radiation_monochromator graphite
_diffrn_radiation_source 'fine-focus sealed tube'
_diffrn_radiation_type MoK\a
_diffrn_radiation_wavelength 0.71073
_diffrn_reflns_av_R_equivalents 0.0361
_diffrn_reflns_av_sigmaI/netI 0.0520
_diffrn_reflns_limit_h_max 16
_diffrn_reflns_limit_h_min -14
_diffrn_reflns_limit_k_max 24
_diffrn_reflns_limit_k_min -25
_diffrn_reflns_limit_l_max 21
_diffrn_reflns_limit_l_min -17
_diffrn_reflns_number 11086
_diffrn_reflns_theta_full 25.00
_diffrn_reflns_theta_max 25.00
_diffrn_reflns_theta_min 2.91
_exptl_absorpt_coefficient_mu 6.268
_exptl_absorpt_correction_T_max 0.4740
_exptl_absorpt_correction_T_min 0.3670
_exptl_absorpt_correction_type multi-scan
_exptl_absorpt_process_details '(SADABS; Sheldrick, 1996)'
_exptl_crystal_colour colourless
_exptl_crystal_density_diffrn 1.846
_exptl_crystal_density_method 'not measured'
_exptl_crystal_description block-shaped
_exptl_crystal_F_000 2928
_exptl_crystal_size_max 0.20
_exptl_crystal_size_mid 0.18
_exptl_crystal_size_min 0.14
_refine_diff_density_max 1.490
_refine_diff_density_min -0.932
_refine_diff_density_rms 0.115
_refine_ls_extinction_method none
_refine_ls_goodness_of_fit_ref 0.980
_refine_ls_hydrogen_treatment mixed
_refine_ls_matrix_type full
_refine_ls_number_parameters 390
_refine_ls_number_reflns 4773
_refine_ls_number_restraints 0
_refine_ls_restrained_S_all 0.980
_refine_ls_R_factor_all 0.0521
_refine_ls_R_factor_gt 0.0318
_refine_ls_shift/su_max 0.001
_refine_ls_shift/su_mean 0.000
_refine_ls_structure_factor_coef Fsqd
_refine_ls_weighting_details 'calc w=1/[\s^2^(Fo^2^)+(0.0276P)^2^+0.0000P] where P=(Fo^2^+2Fc^2^)/3'
_refine_ls_weighting_scheme calc
_refine_ls_wR_factor_gt 0.0604
_refine_ls_wR_factor_ref 0.0660
_reflns_number_gt 3676
_reflns_number_total 4773
_reflns_threshold_expression >2sigma(I)
_cod_data_source_file c3dt51747k.txt
_cod_data_source_block a
_cod_depositor_comments
;
The following automatic conversions were performed:

'_symmetry_cell_setting' value 'Monoclinic' changed to 'monoclinic'
according to /home/saulius/struct/CIF-dictionaries/cif_core.dic
dictionary named 'cif_core.dic' version 2.4.2 from
2011-04-26.

'_exptl_absorpt_correction_type' value 'Multi-scan'
changed to 'multi-scan' according to
/home/saulius/struct/CIF-dictionaries/cif_core.dic dictionary named
'cif_core.dic' version 2.4.2 from 2011-04-26.

Automatic conversion script
Id: cif_fix_values 1891 2012-01-12 08:04:46Z andrius 
;
_cod_original_sg_symbol_H-M c2/c
_cod_database_code 7021964

loop_
_symmetry_equiv_pos_as_xyz
'x, y, z'
'-x, y, -z+1/2'
'x+1/2, y+1/2, z'
'-x+1/2, y+1/2, -z+1/2'
'-x, -y, -z'
'x, -y, z-1/2'
'-x+1/2, -y+1/2, -z'
'x+1/2, -y+1/2, z-1/2'

loop_
_atom_site_label
_atom_site_type_symbol
_atom_site_fract_x
_atom_site_fract_y
_atom_site_fract_z
_atom_site_U_iso_or_equiv
_atom_site_adp_type
_atom_site_occupancy
_atom_site_symmetry_multiplicity
_atom_site_calc_flag
_atom_site_refinement_flags
C34 C 0.9564(4) 0.5431(2) 0.2278(3) 0.0342(12) Uani 1 1 d .
N11 N 0.9301(3) 0.48372(18) 0.2129(2) 0.0349(10) Uani 1 1 d .
Pb1 Pb 0.776699(13) 0.469465(9) 0.131336(10) 0.03553(8) Uani 1 1 d .
N1 N 0.6539(3) 0.46180(18) -0.0219(2) 0.0330(10) Uani 1 1 d .
O2 O 0.8350(2) 0.51701(17) 0.0113(2) 0.0491(10) Uani 1 1 d .
N2 N 0.5638(3) 0.45834(19) -0.1319(2) 0.0321(10) Uani 1 1 d .
O3 O 0.8468(3) 0.5327(2) -0.1072(2) 0.0628(12) Uani 1 1 d .
H3 H 0.8128 0.5306 -0.1478 0.094 Uiso 1 1 calc R
C2 C 0.6490(3) 0.4843(2) -0.1452(3) 0.0321(12) Uani 1 1 d .
C1 C 0.7040(3) 0.4866(2) -0.0764(3) 0.0312(11) Uani 1 1 d .
C4 C 0.7996(4) 0.5128(2) -0.0544(3) 0.0402(13) Uani 1 1 d .
C3 C 0.4925(3) 0.4165(2) -0.0224(3) 0.0316(11) Uani 1 1 d .
C8 C 0.3547(4) 0.3531(3) 0.0468(3) 0.0450(14) Uani 1 1 d .
C7 C 0.3407(4) 0.3645(2) -0.0300(3) 0.0451(14) Uani 1 1 d .
H7 H 0.2847 0.3515 -0.0588 0.054 Uiso 1 1 calc R
C5 C 0.5033(3) 0.4075(2) 0.0546(3) 0.0386(12) Uani 1 1 d .
H5 H 0.5569 0.4231 0.0843 0.046 Uiso 1 1 calc R
C6 C 0.4096(3) 0.3951(2) -0.0642(3) 0.0369(12) Uani 1 1 d .
H6 H 0.4000 0.4013 -0.1159 0.044 Uiso 1 1 calc R
O5 O 0.7406(3) 0.53213(18) -0.2281(2) 0.0574(11) Uani 1 1 d .
O4 O 0.6041(3) 0.4903(2) -0.2761(2) 0.0648(12) Uani 1 1 d .
N4 N 0.8829(3) 0.38678(19) 0.0741(2) 0.0390(10) Uani 1 1 d .
N5 N 0.7420(3) 0.3503(2) 0.1560(2) 0.0447(11) Uani 1 1 d .
C10 C 0.8608(4) 0.3260(3) 0.0759(3) 0.0430(13) Uani 1 1 d .
C9 C 0.6637(4) 0.5029(3) -0.2224(3) 0.0415(13) Uani 1 1 d .
C11 C 0.7866(4) 0.3067(3) 0.1194(3) 0.0441(14) Uani 1 1 d .
C13 C 0.9540(4) 0.4028(3) 0.0373(3) 0.0514(15) Uani 1 1 d .
H13 H 0.9717 0.4442 0.0381 0.062 Uiso 1 1 calc R
C12 C 0.6755(5) 0.3327(3) 0.1968(3) 0.0625(17) Uani 1 1 d .
H12 H 0.6443 0.3629 0.2214 0.075 Uiso 1 1 calc R
C18 C 0.9805(5) 0.3018(4) -0.0025(4) 0.0702(19) Uani 1 1 d .
H18 H 1.0128 0.2738 -0.0293 0.084 Uiso 1 1 calc R
C19 C 1.0046(4) 0.3619(3) -0.0027(4) 0.0653(18) Uani 1 1 d .
H19 H 1.0534 0.3757 -0.0287 0.078 Uiso 1 1 calc R
C17 C 0.9079(4) 0.2806(3) 0.0372(3) 0.0552(16) Uani 1 1 d .
C16 C 0.8795(6) 0.2182(3) 0.0415(4) 0.073(2) Uani 1 1 d .
H16 H 0.9094 0.1887 0.0149 0.088 Uiso 1 1 calc R
C14 C 0.6496(6) 0.2713(4) 0.2047(4) 0.082(2) Uani 1 1 d .
H14 H 0.6033 0.2608 0.2349 0.098 Uiso 1 1 calc R
C15 C 0.7640(5) 0.2430(3) 0.1233(3) 0.0594(17) Uani 1 1 d .
C20 C 0.2800(5) 0.3176(3) 0.0834(4) 0.074(2) Uani 1 1 d .
H20A H 0.2551 0.3435 0.1197 0.111 Uiso 1 1 calc R
H20B H 0.3088 0.2816 0.1080 0.111 Uiso 1 1 calc R
H20C H 0.2290 0.3054 0.0456 0.111 Uiso 1 1 calc R
C61 C 1.0000 0.3806(3) 0.2500 0.0310(16) Uani 1 2 d S
C25 C 0.9345(4) 0.3481(2) 0.2848(3) 0.0410(13) Uani 1 1 d .
H25 H 0.8894 0.3695 0.3084 0.049 Uiso 1 1 calc R
O7 O 0.8145(3) 0.58298(18) 0.1639(3) 0.0745(14) Uani 1 1 d .
C26 C 0.9346(4) 0.2841(3) 0.2854(3) 0.0504(15) Uani 1 1 d .
H26 H 0.8902 0.2629 0.3098 0.060 Uiso 1 1 calc R
C22 C 0.8937(4) 0.5947(3) 0.1974(3) 0.0506(14) Uani 1 1 d .
C62 C 1.0000 0.4486(3) 0.2500 0.0283(15) Uani 1 2 d S
O8 O 0.9234(3) 0.65003(17) 0.2100(2) 0.0644(12) Uani 1 1 d .
C32 C 1.0000 0.2514(3) 0.2500 0.048(2) Uani 1 2 d S
C33 C 1.0000 0.1811(4) 0.2500 0.084(3) Uani 1 2 d S
H33A H 0.9915 0.1663 0.1991 0.126 Uiso 0.50 1 calc PR
H33B H 0.9487 0.1663 0.2755 0.126 Uiso 0.50 1 calc PR
H33C H 1.0598 0.1663 0.2754 0.126 Uiso 0.50 1 calc PR
C59 C 0.5691(3) 0.4460(2) -0.0575(3) 0.0290(11) Uani 1 1 d .
C58 C 0.4350(4) 0.3756(3) 0.0878(3) 0.0469(14) Uani 1 1 d .
H58 H 0.4442 0.3693 0.1396 0.056 Uiso 1 1 calc R
C57 C 0.8116(6) 0.1995(3) 0.0820(4) 0.073(2) Uani 1 1 d .
H57 H 0.7956 0.1578 0.0831 0.088 Uiso 1 1 calc R
C56 C 0.6930(6) 0.2272(3) 0.1679(4) 0.080(2) Uani 1 1 d .
H56 H 0.6757 0.1861 0.1722 0.096 Uiso 1 1 calc R
H60 H 0.513(4) 0.461(2) -0.166(3) 0.038(15) Uiso 1 1 d .
H61 H 1.0000 0.651(5) 0.2500 0.11(4) Uiso 1 2 d S

loop_
_atom_site_aniso_label
_atom_site_aniso_U_11
_atom_site_aniso_U_22
_atom_site_aniso_U_33
_atom_site_aniso_U_23
_atom_site_aniso_U_13
_atom_site_aniso_U_12
C34 0.042(3) 0.028(3) 0.032(3) -0.001(2) 0.001(2) 0.006(2)
N11 0.036(2) 0.033(2) 0.033(2) -0.0044(19) -0.0028(19) 0.004(2)
Pb1 0.03504(12) 0.04295(14) 0.02716(11) -0.00214(9) -0.00137(8) 0.00411(10)
N1 0.032(2) 0.041(3) 0.025(2) 0.0011(19) -0.0005(18) -0.001(2)
O2 0.040(2) 0.066(3) 0.038(2) 0.0121(19) -0.0065(17) -0.0151(19)
N2 0.027(2) 0.042(3) 0.026(2) 0.0000(19) -0.0003(19) 0.000(2)
O3 0.047(2) 0.099(3) 0.041(2) 0.014(2) 0.0007(19) -0.036(2)
C2 0.028(3) 0.039(3) 0.030(3) -0.003(2) 0.007(2) -0.006(2)
C1 0.029(3) 0.036(3) 0.028(3) 0.001(2) 0.003(2) -0.003(2)
C4 0.040(3) 0.046(3) 0.032(3) 0.007(3) -0.003(3) -0.004(3)
C3 0.031(3) 0.035(3) 0.030(3) 0.002(2) 0.005(2) 0.006(2)
C8 0.038(3) 0.055(4) 0.044(3) 0.011(3) 0.012(3) 0.001(3)
C7 0.031(3) 0.051(4) 0.051(4) -0.001(3) -0.003(3) -0.004(3)
C5 0.036(3) 0.047(3) 0.033(3) 0.000(3) 0.005(2) 0.000(3)
C6 0.036(3) 0.044(3) 0.030(3) 0.006(2) 0.001(2) 0.001(3)
O5 0.052(2) 0.090(3) 0.030(2) 0.008(2) 0.0056(18) -0.031(2)
O4 0.045(2) 0.118(4) 0.031(2) -0.004(2) 0.0028(19) -0.022(2)
N4 0.036(2) 0.044(3) 0.037(3) -0.004(2) 0.003(2) 0.002(2)
N5 0.049(3) 0.048(3) 0.038(3) 0.000(2) 0.006(2) -0.003(2)
C10 0.044(3) 0.043(3) 0.038(3) -0.011(3) -0.009(3) 0.005(3)
C9 0.038(3) 0.057(4) 0.030(3) 0.000(3) 0.007(3) -0.005(3)
C11 0.053(3) 0.038(3) 0.036(3) 0.001(3) -0.015(3) -0.003(3)
C13 0.041(3) 0.062(4) 0.049(3) -0.006(3) -0.003(3) 0.001(3)
C12 0.074(4) 0.062(4) 0.053(4) 0.007(3) 0.011(3) -0.012(4)
C18 0.062(5) 0.092(6) 0.056(4) -0.024(4) 0.003(3) 0.022(4)
C19 0.042(4) 0.088(5) 0.068(5) -0.012(4) 0.013(3) 0.009(4)
C17 0.060(4) 0.054(4) 0.047(4) -0.011(3) -0.012(3) 0.020(3)
C16 0.100(6) 0.048(4) 0.066(5) -0.020(4) -0.015(4) 0.019(4)
C14 0.106(6) 0.077(5) 0.066(5) 0.005(4) 0.020(4) -0.027(5)
C15 0.080(5) 0.038(4) 0.053(4) 0.006(3) -0.016(4) -0.004(3)
C20 0.064(4) 0.095(5) 0.067(5) 0.008(4) 0.021(4) -0.016(4)
C61 0.032(4) 0.035(4) 0.024(4) 0.000 -0.005(3) 0.000
C25 0.042(3) 0.041(3) 0.041(3) -0.001(3) 0.010(3) -0.003(3)
O7 0.070(3) 0.043(2) 0.098(4) -0.014(2) -0.037(3) 0.020(2)
C26 0.061(4) 0.044(4) 0.047(4) 0.008(3) 0.008(3) -0.014(3)
C22 0.060(4) 0.038(4) 0.052(4) -0.004(3) 0.000(3) 0.008(3)
C62 0.032(4) 0.031(4) 0.023(4) 0.000 0.006(3) 0.000
O8 0.073(3) 0.031(2) 0.084(3) -0.003(2) -0.012(2) 0.010(2)
C32 0.069(6) 0.033(4) 0.036(4) 0.000 -0.012(4) 0.000
C33 0.131(10) 0.036(5) 0.079(7) 0.000 -0.009(7) 0.000
C59 0.032(3) 0.028(3) 0.027(3) 0.002(2) 0.004(2) 0.005(2)
C58 0.041(3) 0.068(4) 0.034(3) 0.006(3) 0.011(3) -0.001(3)
C57 0.100(6) 0.035(4) 0.074(5) 0.004(4) -0.028(4) 0.004(4)
C56 0.111(6) 0.052(4) 0.072(5) 0.012(4) -0.008(5) -0.028(5)

loop_
_atom_type_symbol
_atom_type_description
_atom_type_scat_dispersion_real
_atom_type_scat_dispersion_imag
_atom_type_scat_source
C C 0.0033 0.0016 'International Tables Vol C Tables 4.2.6.8 and 6.1.1.4'
H H 0.0000 0.0000 'International Tables Vol C Tables 4.2.6.8 and 6.1.1.4'
N N 0.0061 0.0033 'International Tables Vol C Tables 4.2.6.8 and 6.1.1.4'
O O 0.0106 0.0060 'International Tables Vol C Tables 4.2.6.8 and 6.1.1.4'
Pb Pb -3.3944 10.1111 'International Tables Vol C Tables 4.2.6.8 and 6.1.1.4'

loop_
_geom_angle_atom_site_label_1
_geom_angle_atom_site_label_2
_geom_angle_atom_site_label_3
_geom_angle
_geom_angle_site_symmetry_1
_geom_angle_site_symmetry_3
N11 C34 C34 108.4(3) . 2_755
N11 C34 C22 120.4(5) . .
C34 C34 C22 131.2(3) 2_755 .
C62 N11 C34 105.8(4) . .
C62 N11 Pb1 138.6(3) . .
C34 N11 Pb1 115.6(3) . .
N11 Pb1 O7 66.76(13) . .
N11 Pb1 O2 95.36(12) . .
O7 Pb1 O2 74.45(14) . .
N11 Pb1 N4 79.40(13) . .
O7 Pb1 N4 128.99(14) . .
O2 Pb1 N4 71.93(12) . .
N11 Pb1 O5 72.44(13) . 6_566
O7 Pb1 O5 81.68(14) . 6_566
O2 Pb1 O5 155.99(12) . 6_566
N4 Pb1 O5 123.74(12) . 6_566
N11 Pb1 N5 100.81(13) . .
O7 Pb1 N5 157.46(15) . .
O2 Pb1 N5 126.90(12) . .
N4 Pb1 N5 62.18(13) . .
O5 Pb1 N5 76.50(13) 6_566 .
C59 N1 C1 105.8(4) . .
C4 O2 Pb1 129.1(3) . .
C59 N2 C2 108.3(4) . .
C59 N2 H60 130(3) . .
C2 N2 H60 119(3) . .
C4 O3 H3 109.5 . .
C1 C2 N2 105.4(4) . .
C1 C2 C9 134.4(4) . .
N2 C2 C9 120.3(4) . .
C2 C1 N1 109.8(4) . .
C2 C1 C4 130.5(4) . .
N1 C1 C4 119.7(4) . .
O2 C4 O3 119.5(5) . .
O2 C4 C1 122.3(4) . .
O3 C4 C1 118.2(5) . .
C6 C3 C5 117.9(4) . .
C6 C3 C59 122.2(4) . .
C5 C3 C59 119.9(4) . .
C58 C8 C7 118.3(5) . .
C58 C8 C20 121.6(5) . .
C7 C8 C20 120.1(5) . .
C6 C7 C8 120.5(5) . .
C6 C7 H7 119.7 . .
C8 C7 H7 119.7 . .
C58 C5 C3 120.5(5) . .
C58 C5 H5 119.7 . .
C3 C5 H5 119.7 . .
C3 C6 C7 120.9(5) . .
C3 C6 H6 119.5 . .
C7 C6 H6 119.5 . .
C9 O5 Pb1 110.0(3) . 6_565
C13 N4 C10 117.4(5) . .
C13 N4 Pb1 121.8(4) . .
C10 N4 Pb1 120.5(3) . .
C12 N5 C11 118.4(5) . .
C12 N5 Pb1 122.0(4) . .
C11 N5 Pb1 119.2(3) . .
N4 C10 C17 122.5(5) . .
N4 C10 C11 118.6(5) . .
C17 C10 C11 118.9(5) . .
O4 C9 O5 123.7(5) . .
O4 C9 C2 120.6(5) . .
O5 C9 C2 115.7(5) . .
N5 C11 C15 122.3(5) . .
N5 C11 C10 118.3(5) . .
C15 C11 C10 119.4(6) . .
N4 C13 C19 124.4(6) . .
N4 C13 H13 117.8 . .
C19 C13 H13 117.8 . .
N5 C12 C14 123.3(6) . .
N5 C12 H12 118.4 . .
C14 C12 H12 118.4 . .
C19 C18 C17 121.4(6) . .
C19 C18 H18 119.3 . .
C17 C18 H18 119.3 . .
C18 C19 C13 117.8(6) . .
C18 C19 H19 121.1 . .
C13 C19 H19 121.1 . .
C18 C17 C16 125.0(6) . .
C18 C17 C10 116.3(6) . .
C16 C17 C10 118.7(6) . .
C57 C16 C17 123.2(7) . .
C57 C16 H16 118.4 . .
C17 C16 H16 118.4 . .
C56 C14 C12 118.9(7) . .
C56 C14 H14 120.6 . .
C12 C14 H14 120.6 . .
C56 C15 C57 123.9(6) . .
C56 C15 C11 116.5(6) . .
C57 C15 C11 119.7(6) . .
C8 C20 H20A 109.5 . .
C8 C20 H20B 109.5 . .
H20A C20 H20B 109.5 . .
C8 C20 H20C 109.5 . .
H20A C20 H20C 109.5 . .
H20B C20 H20C 109.5 . .
C25 C61 C25 118.5(7) 2_755 .
C25 C61 C62 120.7(3) 2_755 .
C25 C61 C62 120.7(3) . .
C61 C25 C26 120.9(5) . .
C61 C25 H25 119.5 . .
C26 C25 H25 119.5 . .
C22 O7 Pb1 117.3(4) . .
C32 C26 C25 120.6(5) . .
C32 C26 H26 119.7 . .
C25 C26 H26 119.7 . .
O7 C22 O8 122.5(5) . .
O7 C22 C34 119.2(5) . .
O8 C22 C34 118.3(5) . .
N11 C62 N11 111.5(6) 2_755 .
N11 C62 C61 124.3(3) 2_755 .
N11 C62 C61 124.3(3) . .
C22 O8 H61 111(5) . .
C26 C32 C26 118.4(7) . 2_755
C26 C32 C33 120.8(4) . .
C26 C32 C33 120.8(4) 2_755 .
C32 C33 H33A 109.5 . .
C32 C33 H33B 109.5 . .
H33A C33 H33B 109.5 . .
C32 C33 H33C 109.5 . .
H33A C33 H33C 109.5 . .
H33B C33 H33C 109.5 . .
N1 C59 N2 110.8(4) . .
N1 C59 C3 125.2(4) . .
N2 C59 C3 124.0(4) . .
C8 C58 C5 121.7(5) . .
C8 C58 H58 119.1 . .
C5 C58 H58 119.1 . .
C16 C57 C15 120.2(6) . .
C16 C57 H57 119.9 . .
C15 C57 H57 119.9 . .
C14 C56 C15 120.6(6) . .
C14 C56 H56 119.7 . .
C15 C56 H56 119.7 . .

loop_
_geom_bond_atom_site_label_1
_geom_bond_atom_site_label_2
_geom_bond_distance
_geom_bond_site_symmetry_2
C34 N11 1.354(6) .
C34 C34 1.376(10) 2_755
C34 C22 1.483(7) .
N11 C62 1.350(5) .
N11 Pb1 2.470(4) .
Pb1 O7 2.565(4) .
Pb1 O2 2.614(3) .
Pb1 N4 2.627(4) .
Pb1 O5 2.636(3) 6_566
Pb1 N5 2.672(4) .
N1 C59 1.326(6) .
N1 C1 1.386(6) .
O2 C4 1.221(6) .
N2 C59 1.354(6) .
N2 C2 1.375(6) .
N2 H60 0.88(5) .
O3 C4 1.300(6) .
O3 H3 0.8200 .
C2 C1 1.371(6) .
C2 C9 1.483(7) .
C1 C4 1.468(7) .
C3 C6 1.385(7) .
C3 C5 1.384(6) .
C3 C59 1.467(6) .
C8 C58 1.358(7) .
C8 C7 1.389(7) .
C8 C20 1.519(7) .
C7 C6 1.382(7) .
C7 H7 0.9300 .
C5 C58 1.382(7) .
C5 H5 0.9300 .
C6 H6 0.9300 .
O5 C9 1.272(6) .
O5 Pb1 2.636(3) 6_565
O4 C9 1.224(6) .
N4 C13 1.318(6) .
N4 C10 1.354(6) .
N5 C12 1.319(7) .
N5 C11 1.352(7) .
C10 C17 1.417(7) .
C10 C11 1.446(7) .
C11 C15 1.418(8) .
C13 C19 1.393(8) .
C13 H13 0.9300 .
C12 C14 1.390(9) .
C12 H12 0.9300 .
C18 C19 1.343(8) .
C18 C17 1.399(9) .
C18 H18 0.9300 .
C19 H19 0.9300 .
C17 C16 1.415(9) .
C16 C57 1.337(9) .
C16 H16 0.9300 .
C14 C56 1.352(10) .
C14 H14 0.9300 .
C15 C56 1.403(9) .
C15 C57 1.420(9) .
C20 H20A 0.9600 .
C20 H20B 0.9600 .
C20 H20C 0.9600 .
C61 C25 1.374(6) 2_755
C61 C25 1.374(6) .
C61 C62 1.473(9) .
C25 C26 1.387(7) .
C25 H25 0.9300 .
O7 C22 1.226(7) .
C26 C32 1.380(7) .
C26 H26 0.9300 .
C22 O8 1.280(7) .
C62 N11 1.350(5) 2_755
O8 H61 1.217(5) .
C32 C26 1.380(7) 2_755
C32 C33 1.523(11) .
C33 H33A 0.9600 .
C33 H33B 0.9600 .
C33 H33C 0.9600 .
C58 H58 0.9300 .
C57 H57 0.9300 .
C56 H56 0.9300 .

loop_
_geom_hbond_atom_site_label_D
_geom_hbond_atom_site_label_H
_geom_hbond_atom_site_label_A
_geom_hbond_distance_DH
_geom_hbond_distance_HA
_geom_hbond_distance_DA
_geom_hbond_angle_DHA
_geom_hbond_site_symmetry_A
O3 H3 O5 0.82 1.65 2.470(5) 175.2 .
N2 H60 O4 0.88(5) 1.94(5) 2.792(6) 162(4) 2_654
O8 H61 O8 1.217(5) 1.217(4) 2.433(8) 179(10) 2_755
O3 H3 O5 0.82 1.65 2.470(5) 175.2 .

loop_
_geom_torsion_atom_site_label_1
_geom_torsion_atom_site_label_2
_geom_torsion_atom_site_label_3
_geom_torsion_atom_site_label_4
_geom_torsion
_geom_torsion_site_symmetry_1
_geom_torsion_site_symmetry_4
C34 C34 N11 C62 1.7(6) 2_755 .
C22 C34 N11 C62 -178.2(4) . .
C34 C34 N11 Pb1 -178.7(4) 2_755 .
C22 C34 N11 Pb1 1.4(6) . .
C62 N11 Pb1 O7 175.4(4) . .
C34 N11 Pb1 O7 -4.1(3) . .
C62 N11 Pb1 O2 -114.1(4) . .
C34 N11 Pb1 O2 66.4(3) . .
C62 N11 Pb1 N4 -43.6(4) . .
C34 N11 Pb1 N4 136.9(4) . .
C62 N11 Pb1 O5 87.1(4) . 6_566
C34 N11 Pb1 O5 -92.4(3) . 6_566
C62 N11 Pb1 N5 15.1(4) . .
C34 N11 Pb1 N5 -164.4(3) . .
N11 Pb1 O2 C4 163.2(5) . .
O7 Pb1 O2 C4 -132.8(5) . .
N4 Pb1 O2 C4 86.2(5) . .
O5 Pb1 O2 C4 -139.1(4) 6_566 .
N5 Pb1 O2 C4 55.4(5) . .
C59 N2 C2 C1 0.0(5) . .
C59 N2 C2 C9 -179.8(4) . .
N2 C2 C1 N1 0.8(5) . .
C9 C2 C1 N1 -179.4(5) . .
N2 C2 C1 C4 -176.1(5) . .
C9 C2 C1 C4 3.7(10) . .
C59 N1 C1 C2 -1.3(5) . .
C59 N1 C1 C4 176.0(4) . .
Pb1 O2 C4 O3 -170.4(4) . .
Pb1 O2 C4 C1 10.6(8) . .
C2 C1 C4 O2 172.0(5) . .
N1 C1 C4 O2 -4.6(8) . .
C2 C1 C4 O3 -7.0(9) . .
N1 C1 C4 O3 176.4(5) . .
C58 C8 C7 C6 3.5(8) . .
C20 C8 C7 C6 -178.0(5) . .
C6 C3 C5 C58 2.9(8) . .
C59 C3 C5 C58 -175.0(5) . .
C5 C3 C6 C7 -1.4(7) . .
C59 C3 C6 C7 176.6(5) . .
C8 C7 C6 C3 -1.9(8) . .
N11 Pb1 N4 C13 -68.6(4) . .
O7 Pb1 N4 C13 -20.5(4) . .
O2 Pb1 N4 C13 30.7(4) . .
O5 Pb1 N4 C13 -128.9(4) 6_566 .
N5 Pb1 N4 C13 -176.9(4) . .
N11 Pb1 N4 C10 117.2(4) . .
O7 Pb1 N4 C10 165.3(3) . .
O2 Pb1 N4 C10 -143.5(4) . .
O5 Pb1 N4 C10 56.8(4) 6_566 .
N5 Pb1 N4 C10 8.9(4) . .
N11 Pb1 N5 C12 106.8(4) . .
O7 Pb1 N5 C12 52.9(6) . .
O2 Pb1 N5 C12 -148.0(4) . .
N4 Pb1 N5 C12 178.6(5) . .
O5 Pb1 N5 C12 38.0(4) 6_566 .
N11 Pb1 N5 C11 -80.4(4) . .
O7 Pb1 N5 C11 -134.3(4) . .
O2 Pb1 N5 C11 24.8(4) . .
N4 Pb1 N5 C11 -8.6(3) . .
O5 Pb1 N5 C11 -149.2(4) 6_566 .
C13 N4 C10 C17 -3.1(7) . .
Pb1 N4 C10 C17 171.3(4) . .
C13 N4 C10 C11 176.6(4) . .
Pb1 N4 C10 C11 -8.9(6) . .
Pb1 O5 C9 O4 -17.2(7) 6_565 .
Pb1 O5 C9 C2 162.9(4) 6_565 .
C1 C2 C9 O4 173.4(6) . .
N2 C2 C9 O4 -6.8(8) . .
C1 C2 C9 O5 -6.6(9) . .
N2 C2 C9 O5 173.1(5) . .
C12 N5 C11 C15 0.2(8) . .
Pb1 N5 C11 C15 -172.9(4) . .
C12 N5 C11 C10 -178.9(5) . .
Pb1 N5 C11 C10 8.1(6) . .
N4 C10 C11 N5 0.4(7) . .
C17 C10 C11 N5 -179.9(5) . .
N4 C10 C11 C15 -178.7(5) . .
C17 C10 C11 C15 1.1(7) . .
C10 N4 C13 C19 3.3(8) . .
Pb1 N4 C13 C19 -171.1(4) . .
C11 N5 C12 C14 0.9(9) . .
Pb1 N5 C12 C14 173.7(5) . .
C17 C18 C19 C13 -0.8(10) . .
N4 C13 C19 C18 -1.4(10) . .
C19 C18 C17 C16 -178.7(6) . .
C19 C18 C17 C10 0.9(9) . .
N4 C10 C17 C18 1.2(8) . .
C11 C10 C17 C18 -178.6(5) . .
N4 C10 C17 C16 -179.3(5) . .
C11 C10 C17 C16 1.0(8) . .
C18 C17 C16 C57 177.8(7) . .
C10 C17 C16 C57 -1.7(10) . .
N5 C12 C14 C56 -1.4(11) . .
N5 C11 C15 C56 -0.6(8) . .
C10 C11 C15 C56 178.5(5) . .
N5 C11 C15 C57 178.4(5) . .
C10 C11 C15 C57 -2.6(8) . .
C25 C61 C25 C26 0.4(4) 2_755 .
C62 C61 C25 C26 -179.6(4) . .
N11 Pb1 O7 C22 7.6(4) . .
O2 Pb1 O7 C22 -95.4(5) . .
N4 Pb1 O7 C22 -45.2(5) . .
O5 Pb1 O7 C22 81.9(5) 6_566 .
N5 Pb1 O7 C22 67.4(6) . .
C61 C25 C26 C32 -0.8(8) . .
Pb1 O7 C22 O8 173.1(4) . .
Pb1 O7 C22 C34 -9.8(7) . .
N11 C34 C22 O7 5.9(8) . .
C34 C34 C22 O7 -174.0(7) 2_755 .
N11 C34 C22 O8 -176.8(5) . .
C34 C34 C22 O8 3.3(11) 2_755 .
C34 N11 C62 N11 -0.7(2) . 2_755
Pb1 N11 C62 N11 179.8(4) . 2_755
C34 N11 C62 C61 179.3(2) . .
Pb1 N11 C62 C61 -0.2(4) . .
C25 C61 C62 N11 -67.8(3) 2_755 2_755
C25 C61 C62 N11 112.2(3) . 2_755
C25 C61 C62 N11 112.2(3) 2_755 .
C25 C61 C62 N11 -67.8(3) . .
C25 C26 C32 C26 0.4(4) . 2_755
C25 C26 C32 C33 -179.6(4) . .
C1 N1 C59 N2 1.3(5) . .
C1 N1 C59 C3 178.7(4) . .
C2 N2 C59 N1 -0.8(5) . .
C2 N2 C59 C3 -178.3(4) . .
C6 C3 C59 N1 -172.9(5) . .
C5 C3 C59 N1 5.0(7) . .
C6 C3 C59 N2 4.2(7) . .
C5 C3 C59 N2 -177.9(5) . .
C7 C8 C58 C5 -1.9(8) . .
C20 C8 C58 C5 179.6(6) . .
C3 C5 C58 C8 -1.3(8) . .
C17 C16 C57 C15 0.2(11) . .
C56 C15 C57 C16 -179.1(7) . .
C11 C15 C57 C16 2.0(10) . .
C12 C14 C56 C15 1.0(11) . .
C57 C15 C56 C14 -179.0(7) . .
C11 C15 C56 C14 0.0(10) . .
